data_4335462
loop_
_publ_author_name
'Lawrence K. Keniley Jr.'
'Nathalie Dupont'
'Lipika Ray'
'Jie Ding'
'Kirill Kovnir'
'Jordan M. Hoyt'
'Andreas Hauser'
'Michael Shatruk'

_publ_contact_author_address
;
Department of Chemistry and Biochemistry
Florida State University
Dittmer Bldg Tallahassee
Florida 32306-4390 
USA
;
_publ_contact_author_email shatruk@chem.fsu.edu
_publ_contact_author_fax (850)6454822
_publ_contact_author_name 'Shatruk, Michael'
_publ_contact_author_phone (850)6448281
_publ_section_title
;
 Complexes with Redox-Active Ligands: Synthesis, Structure, and
 Electrochemical and Photophysical Behavior of the Ru(II) Complex with
 TTF-Annulated Phenanthroline
;
_journal_name_full 'Inorganic Chemistry'
_journal_page_first 8040
_journal_page_last 8052
_journal_paper_doi 10.1021/ic4006949
_journal_volume 52
_journal_year 2013
_chemical_formula_sum 'C13 H6 N2 S3'
_chemical_formula_weight 286.38
_chemical_name_systematic
; 
 ? 
;
_space_group_IT_number 14
_symmetry_cell_setting monoclinic
_symmetry_space_group_name_Hall '-P 2ybc'
_symmetry_space_group_name_H-M 'P 1 21/c 1'
_atom_sites_solution_hydrogens geom
_atom_sites_solution_primary direct
_atom_sites_solution_secondary difmap
_audit_creation_method SHELXL-97
_cell_angle_alpha 90.00
_cell_angle_beta 91.511(4)
_cell_angle_gamma 90.00
_cell_formula_units_Z 4
_cell_length_a 3.8512(13)
_cell_length_b 10.297(3)
_cell_length_c 28.547(9)
_cell_measurement_temperature 296(2)
_cell_volume 1131.7(6)
_computing_cell_refinement 'SMART V5.625 (Bruker, 2000)'
_computing_data_collection 'SMART V5.625 (Bruker, 2000)'
_computing_data_reduction 'SAINT V6.32 (Bruker, 2001)'
_computing_molecular_graphics 'X-Seed (Barbour, 2001)'
_computing_publication_material 'SHELXL-97 (Sheldrick, 1997)'
_computing_structure_refinement 'SHELXL-97 (Sheldrick, 1997)'
_computing_structure_solution 'SHELXS-97 (Sheldrick, 1990)'
_diffrn_ambient_temperature 296(2)
_diffrn_measured_fraction_theta_full 0.992
_diffrn_measured_fraction_theta_max 0.992
_diffrn_measurement_device_type 'Bruker APEX II CCD area-detector'
_diffrn_measurement_method 'profile data from \w scans'
_diffrn_radiation_monochromator graphite
_diffrn_radiation_source 'fine-focus sealed tube'
_diffrn_radiation_type MoK\a
_diffrn_radiation_wavelength 0.71073
_diffrn_reflns_av_R_equivalents 0.0630
_diffrn_reflns_av_sigmaI/netI 0.0794
_diffrn_reflns_limit_h_max 4
_diffrn_reflns_limit_h_min -4
_diffrn_reflns_limit_k_max 12
_diffrn_reflns_limit_k_min -11
_diffrn_reflns_limit_l_max 35
_diffrn_reflns_limit_l_min -35
_diffrn_reflns_number 7011
_diffrn_reflns_theta_full 26.39
_diffrn_reflns_theta_max 26.39
_diffrn_reflns_theta_min 2.10
_exptl_absorpt_coefficient_mu 0.632
_exptl_absorpt_correction_T_max 0.9875
_exptl_absorpt_correction_T_min 0.8138
_exptl_absorpt_correction_type multi-scan
_exptl_absorpt_process_details 'SADABS v2.03 (Bruker, 2003)'
_exptl_crystal_colour yellow
_exptl_crystal_density_diffrn 1.681
_exptl_crystal_F_000 584
_exptl_crystal_size_max 0.34
_exptl_crystal_size_mid 0.03
_exptl_crystal_size_min 0.02
_refine_diff_density_max 0.353
_refine_diff_density_min -0.336
_refine_diff_density_rms 0.081
_refine_ls_extinction_method none
_refine_ls_goodness_of_fit_ref 0.975
_refine_ls_hydrogen_treatment constr
_refine_ls_matrix_type full
_refine_ls_number_parameters 163
_refine_ls_number_reflns 2295
_refine_ls_number_restraints 0
_refine_ls_restrained_S_all 0.975
_refine_ls_R_factor_all 0.0817
_refine_ls_R_factor_gt 0.0420
_refine_ls_shift/su_max 0.000
_refine_ls_shift/su_mean 0.000
_refine_ls_structure_factor_coef Fsqd
_refine_ls_weighting_details 'calc w=1/[\s^2^(Fo^2^)+(0.0348P)^2^+0.0000P] where P=(Fo^2^+2Fc^2^)/3'
_refine_ls_weighting_scheme calc
_refine_ls_wR_factor_gt 0.0771
_refine_ls_wR_factor_ref 0.0881
_reflns_number_gt 1544
_reflns_number_total 2295
_reflns_threshold_expression >2sigma(I)
_cod_data_source_file ic4006949_si_002_2.cif
_cod_data_source_block strL2
_cod_database_code 4335462

loop_
_symmetry_equiv_pos_as_xyz
'x, y, z'
'-x, y+1/2, -z+1/2'
'-x, -y, -z'
'x, -y-1/2, z-1/2'

loop_
_atom_site_label
_atom_site_type_symbol
_atom_site_fract_x
_atom_site_fract_y
_atom_site_fract_z
_atom_site_U_iso_or_equiv
_atom_site_adp_type
_atom_site_occupancy
_atom_site_symmetry_multiplicity
_atom_site_calc_flag
_atom_site_refinement_flags
S1 S 0.2925(2) 0.23183(8) 0.37426(3) 0.0207(2) Uani 1 1 d .
S2 S 0.2060(2) 0.41483(8) 0.45030(3) 0.0207(2) Uani 1 1 d .
S3 S -0.0149(2) 0.14101(8) 0.46310(3) 0.0256(2) Uani 1 1 d .
N1 N 0.8362(7) 0.6037(2) 0.27617(8) 0.0216(6) Uani 1 1 d .
N2 N 0.7291(7) 0.7782(2) 0.34639(8) 0.0212(6) Uani 1 1 d .
C1 C 0.8882(8) 0.5175(3) 0.24246(10) 0.0241(8) Uani 1 1 d .
H1A H 0.9942 0.5466 0.2155 0.029 Uiso 1 1 calc R
C2 C 0.7962(8) 0.3862(3) 0.24431(10) 0.0219(8) Uani 1 1 d .
H2A H 0.8411 0.3300 0.2197 0.026 Uiso 1 1 calc R
C3 C 0.6376(8) 0.3438(3) 0.28374(10) 0.0218(8) Uani 1 1 d .
H3 H 0.5695 0.2574 0.2861 0.026 Uiso 1 1 calc R
C4 C 0.5771(7) 0.4298(3) 0.32060(10) 0.0162(7) Uani 1 1 d .
C5 C 0.4257(8) 0.3913(3) 0.36362(10) 0.0179(7) Uani 1 1 d .
C6 C 0.3807(7) 0.4777(3) 0.39915(9) 0.0157(7) Uani 1 1 d .
C7 C 0.4766(8) 0.6122(3) 0.39482(10) 0.0165(7) Uani 1 1 d .
C8 C 0.4235(8) 0.7043(3) 0.43006(11) 0.0219(8) Uani 1 1 d .
H8 H 0.3228 0.6799 0.4580 0.026 Uiso 1 1 calc R
C9 C 0.5206(9) 0.8300(3) 0.42309(11) 0.0244(8) Uani 1 1 d .
H9 H 0.4865 0.8929 0.4459 0.029 Uiso 1 1 calc R
C10 C 0.6741(8) 0.8617(3) 0.38032(11) 0.0237(8) Uani 1 1 d .
H10 H 0.7410 0.9474 0.3758 0.028 Uiso 1 1 calc R
C11 C 0.6277(8) 0.6534(3) 0.35290(10) 0.0177(7) Uani 1 1 d .
C12 C 0.6844(8) 0.5605(3) 0.31545(10) 0.0169(7) Uani 1 1 d .
C13 C 0.1513(8) 0.2560(3) 0.43093(10) 0.0204(7) Uani 1 1 d .

loop_
_atom_site_aniso_label
_atom_site_aniso_U_11
_atom_site_aniso_U_22
_atom_site_aniso_U_33
_atom_site_aniso_U_23
_atom_site_aniso_U_13
_atom_site_aniso_U_12
S1 0.0242(5) 0.0166(4) 0.0212(4) -0.0003(3) 0.0019(3) -0.0026(4)
S2 0.0226(5) 0.0208(5) 0.0187(4) -0.0001(4) 0.0027(3) -0.0020(4)
S3 0.0280(5) 0.0234(5) 0.0255(4) 0.0058(4) 0.0028(4) -0.0041(4)
N1 0.0225(16) 0.0231(16) 0.0191(14) 0.0021(12) 0.0021(11) 0.0026(12)
N2 0.0254(17) 0.0153(15) 0.0230(14) 0.0000(12) 0.0002(12) 0.0005(12)
C1 0.025(2) 0.030(2) 0.0171(16) 0.0015(15) 0.0044(14) 0.0072(16)
C2 0.0245(19) 0.023(2) 0.0179(16) -0.0048(14) -0.0038(14) 0.0049(15)
C3 0.0207(19) 0.0179(18) 0.0267(18) -0.0023(14) -0.0010(14) 0.0023(15)
C4 0.0124(16) 0.0205(18) 0.0154(15) 0.0002(13) -0.0019(12) 0.0045(14)
C5 0.0156(17) 0.0176(18) 0.0204(16) 0.0006(13) -0.0026(13) 0.0004(14)
C6 0.0118(16) 0.0190(18) 0.0163(15) 0.0018(13) 0.0000(12) -0.0011(14)
C7 0.0143(17) 0.0163(18) 0.0187(16) 0.0030(13) -0.0033(13) 0.0003(13)
C8 0.022(2) 0.0229(19) 0.0209(17) -0.0012(14) 0.0009(14) 0.0018(15)
C9 0.028(2) 0.0210(19) 0.0239(18) -0.0095(15) -0.0034(15) 0.0053(16)
C10 0.025(2) 0.0160(18) 0.0300(19) 0.0014(15) 0.0004(15) -0.0038(15)
C11 0.0170(18) 0.0190(18) 0.0170(16) 0.0016(14) -0.0006(13) 0.0016(14)
C12 0.0162(17) 0.0173(17) 0.0173(15) 0.0026(13) -0.0009(13) 0.0030(14)
C13 0.0177(18) 0.0224(18) 0.0208(15) -0.0020(14) -0.0024(13) 0.0024(14)

loop_
_atom_type_symbol
_atom_type_description
_atom_type_scat_dispersion_real
_atom_type_scat_dispersion_imag
_atom_type_scat_source
C C 0.0033 0.0016 'International Tables Vol C Tables 4.2.6.8 and 6.1.1.4'
H H 0.0000 0.0000 'International Tables Vol C Tables 4.2.6.8 and 6.1.1.4'
N N 0.0061 0.0033 'International Tables Vol C Tables 4.2.6.8 and 6.1.1.4'
S S 0.1246 0.1234 'International Tables Vol C Tables 4.2.6.8 and 6.1.1.4'

loop_
_geom_angle_atom_site_label_1
_geom_angle_atom_site_label_2
_geom_angle_atom_site_label_3
_geom_angle
C13 S1 C5 97.33(15)
C13 S2 C6 97.39(14)
C1 N1 C12 117.2(3)
C10 N2 C11 117.7(3)
N1 C1 C2 125.1(3)
C3 C2 C1 117.4(3)
C2 C3 C4 120.2(3)
C3 C4 C12 117.9(3)
C3 C4 C5 123.4(3)
C12 C4 C5 118.7(3)
C6 C5 C4 121.4(3)
C6 C5 S1 116.1(2)
C4 C5 S1 122.5(2)
C5 C6 C7 121.7(3)
C5 C6 S2 116.1(2)
C7 C6 S2 122.2(2)
C8 C7 C11 118.5(3)
C8 C7 C6 123.2(3)
C11 C7 C6 118.4(3)
C9 C8 C7 119.5(3)
C8 C9 C10 118.0(3)
N2 C10 C9 124.5(3)
N2 C11 C7 121.9(3)
N2 C11 C12 118.2(3)
C7 C11 C12 120.0(3)
N1 C12 C4 122.1(3)
N1 C12 C11 118.0(3)
C4 C12 C11 119.9(3)
S3 C13 S2 123.21(18)
S3 C13 S1 123.66(18)
S2 C13 S1 113.13(18)

loop_
_geom_bond_atom_site_label_1
_geom_bond_atom_site_label_2
_geom_bond_distance
S1 C13 1.738(3)
S1 C5 1.749(3)
S2 C13 1.737(3)
S2 C6 1.748(3)
S3 C13 1.639(3)
N1 C1 1.329(4)
N1 C12 1.353(4)
N2 C10 1.316(4)
N2 C11 1.358(4)
C1 C2 1.399(4)
C2 C3 1.366(4)
C3 C4 1.400(4)
C4 C12 1.417(4)
C4 C5 1.429(4)
C5 C6 1.364(4)
C6 C7 1.440(4)
C7 C8 1.402(4)
C7 C11 1.410(4)
C8 C9 1.363(4)
C9 C10 1.409(4)
C11 C12 1.455(4)
